data_4029694
loop_
_publ_author_name
'Lefranc, Julien'
'Minassi, Alberto'
'Clayden, Jonathan'

_publ_contact_author
; 
    Madeleine Helliwell 
;
_publ_section_title
;
 Carbolithiation of N-alkenyl ureas and N-alkenyl carbamates.
;
_journal_name_full 'Beilstein journal of organic chemistry'
_journal_page_first 628
_journal_page_last 632
_journal_paper_doi 10.3762/bjoc.9.70
_journal_volume 9
_journal_year 2013
_chemical_formula_moiety 'C21 H27 Cl N2 O2'
_chemical_formula_sum 'C21 H27 Cl N2 O2'
_chemical_formula_weight 374.90
_chemical_name_systematic
; 
 ? 
;
_space_group_IT_number 60
_symmetry_cell_setting orthorhombic
_symmetry_space_group_name_Hall '-P 2n 2ab'
_symmetry_space_group_name_H-M 'P b c n'
_atom_sites_solution_hydrogens geom
_atom_sites_solution_primary direct
_atom_sites_solution_secondary difmap
_audit_creation_method SHELXL-97
_cell_angle_alpha 90.00
_cell_angle_beta 90.00
_cell_angle_gamma 90.00
_cell_formula_units_Z 8
_cell_length_a 18.293(2)
_cell_length_b 22.343(3)
_cell_length_c 9.9739(13)
_cell_measurement_reflns_used 949
_cell_measurement_temperature 100(2)
_cell_measurement_theta_max 19.41
_cell_measurement_theta_min 2.50
_cell_volume 4076.5(9)
_computing_cell_refinement 'Bruker SMART'
_computing_data_collection 'Bruker SMART'
_computing_data_reduction 'Bruker SAINT'
_computing_molecular_graphics 'Bruker SHELXTL'
_computing_publication_material 'Bruker SHELXTL'
_computing_structure_refinement 'SHELXL-97 (Sheldrick, 1997)'
_computing_structure_solution 'SHELXS-97 (Sheldrick, 1990)'
_diffrn_ambient_temperature 100(2)
_diffrn_measured_fraction_theta_full 1.000
_diffrn_measured_fraction_theta_max 1.000
_diffrn_measurement_device_type 'CCD area detector'
_diffrn_measurement_method 'phi and omega scans'
_diffrn_radiation_monochromator graphite
_diffrn_radiation_source 'fine-focus sealed tube'
_diffrn_radiation_type MoK\a
_diffrn_radiation_wavelength 0.71073
_diffrn_reflns_av_R_equivalents 0.0878
_diffrn_reflns_av_sigmaI/netI 0.0592
_diffrn_reflns_limit_h_max 21
_diffrn_reflns_limit_h_min -21
_diffrn_reflns_limit_k_max 26
_diffrn_reflns_limit_k_min -26
_diffrn_reflns_limit_l_max 11
_diffrn_reflns_limit_l_min -11
_diffrn_reflns_number 27596
_diffrn_reflns_theta_full 25.03
_diffrn_reflns_theta_max 25.03
_diffrn_reflns_theta_min 1.44
_exptl_absorpt_coefficient_mu 0.204
_exptl_absorpt_correction_type none
_exptl_crystal_colour colourless
_exptl_crystal_density_diffrn 1.222
_exptl_crystal_density_method 'not measured'
_exptl_crystal_description rod
_exptl_crystal_F_000 1600
_exptl_crystal_size_max 0.50
_exptl_crystal_size_mid 0.30
_exptl_crystal_size_min 0.20
_refine_diff_density_max 0.324
_refine_diff_density_min -0.283
_refine_diff_density_rms 0.062
_refine_ls_extinction_method none
_refine_ls_goodness_of_fit_ref 0.983
_refine_ls_hydrogen_treatment mixed
_refine_ls_matrix_type full
_refine_ls_number_parameters 332
_refine_ls_number_reflns 3613
_refine_ls_number_restraints 490
_refine_ls_restrained_S_all 0.945
_refine_ls_R_factor_all 0.1360
_refine_ls_R_factor_gt 0.0717
_refine_ls_shift/su_max 0.001
_refine_ls_shift/su_mean 0.000
_refine_ls_structure_factor_coef Fsqd
_refine_ls_weighting_details 'calc w=1/[\s^2^(Fo^2^)+(0.1195P)^2^+0.0000P] where P=(Fo^2^+2Fc^2^)/3'
_refine_ls_weighting_scheme calc
_refine_ls_wR_factor_gt 0.1855
_refine_ls_wR_factor_ref 0.2172
_reflns_number_gt 1885
_reflns_number_total 3613
_reflns_threshold_expression >2sigma(I)
_cod_data_source_file 1860-5397-9-70-S2.txt
_cod_data_source_block s3430b
_cod_depositor_comments
;
The following automatic conversions were performed:

'_symmetry_cell_setting' value 'Orthorhombic' changed to
'orthorhombic' according to
/usr/data/users/saulius/automatic-downloads/retrospective/Beilstein/lib/dictionaries/cif_core.dic
dictionary named 'cif_core.dic' version 2.4.2 from 2011-04-26.

Automatic conversion script
Id: cif_fix_values 2281 2013-09-26 08:29:07Z andrius 
;
_cod_original_cell_volume 4076.6(9)
_cod_original_sg_symbol_Hall -P2n2ab
_cod_original_sg_symbol_H-M Pbcn
_cod_database_code 4029694

loop_
_symmetry_equiv_pos_as_xyz
'x, y, z'
'-x+1/2, -y+1/2, z+1/2'
'-x, y, -z+1/2'
'x+1/2, -y+1/2, -z'
'-x, -y, -z'
'x-1/2, y-1/2, -z-1/2'
'x, -y, z-1/2'
'-x-1/2, y-1/2, z'

loop_
_atom_site_label
_atom_site_type_symbol
_atom_site_fract_x
_atom_site_fract_y
_atom_site_fract_z
_atom_site_U_iso_or_equiv
_atom_site_adp_type
_atom_site_occupancy
_atom_site_symmetry_multiplicity
_atom_site_calc_flag
_atom_site_refinement_flags
_atom_site_disorder_assembly
_atom_site_disorder_group
Cl1 Cl 0.6281(3) 0.63226(18) 0.2010(5) 0.1234(16) Uani 0.596(7) 1 d PU A 1
Cl1B Cl 0.5944(5) 0.6445(3) 0.2442(10) 0.148(3) Uani 0.404(7) 1 d PU A 2
O1 O 0.66618(13) 0.98498(9) 0.21470(19) 0.0591(7) Uani 1 1 d U . .
O2 O 0.5208(3) 1.2294(3) 0.0761(5) 0.0743(17) Uani 0.596(7) 1 d PU A 1
O2B O 0.4668(4) 1.2050(4) 0.0078(7) 0.069(2) Uani 0.404(7) 1 d PU A 2
N1 N 0.70340(15) 0.91649(12) 0.0601(2) 0.0553(7) Uani 1 1 d U . .
N2 N 0.64112(15) 1.00165(12) -0.0044(3) 0.0503(7) Uani 1 1 d U . .
H2N H 0.6468(16) 0.9929(14) -0.079(3) 0.051(10) Uiso 1 1 d . . .
C1 C 0.8512(5) 0.9770(4) 0.2939(9) 0.089(3) Uani 0.596(7) 1 d PDU A 1
H1A H 0.8842 0.9537 0.3509 0.134 Uiso 0.596(7) 1 calc PR A 1
H1B H 0.8015 0.9752 0.3304 0.134 Uiso 0.596(7) 1 calc PR A 1
H1C H 0.8675 1.0188 0.2914 0.134 Uiso 0.596(7) 1 calc PR A 1
C2 C 0.9287(5) 0.9592(5) 0.0901(12) 0.115(3) Uani 0.596(7) 1 d PDU A 1
H2A H 0.9460 0.9998 0.1098 0.173 Uiso 0.596(7) 1 calc PR A 1
H2B H 0.9272 0.9533 -0.0072 0.173 Uiso 0.596(7) 1 calc PR A 1
H2C H 0.9622 0.9301 0.1304 0.173 Uiso 0.596(7) 1 calc PR A 1
C3 C 0.8517(5) 0.9507(4) 0.1488(10) 0.087(2) Uani 0.596(7) 1 d PDU A 1
H3 H 0.8171 0.9750 0.0935 0.105 Uiso 0.596(7) 1 calc PR A 1
C1B C 0.8628(11) 0.9811(8) 0.199(2) 0.132(6) Uani 0.404(7) 1 d PDU A 2
H1D H 0.8722 0.9601 0.2831 0.199 Uiso 0.404(7) 1 calc PR A 2
H1E H 0.8143 0.9996 0.2016 0.199 Uiso 0.404(7) 1 calc PR A 2
H1F H 0.8999 1.0121 0.1853 0.199 Uiso 0.404(7) 1 calc PR A 2
C2B C 0.9425(8) 0.9249(8) 0.034(2) 0.132(6) Uani 0.404(7) 1 d PDU A 2
H2D H 0.9657 0.9627 0.0081 0.198 Uiso 0.404(7) 1 calc PR A 2
H2E H 0.9403 0.8983 -0.0441 0.198 Uiso 0.404(7) 1 calc PR A 2
H2F H 0.9711 0.9058 0.1051 0.198 Uiso 0.404(7) 1 calc PR A 2
C3B C 0.8660(8) 0.9370(6) 0.0839(18) 0.107(4) Uani 0.404(7) 1 d PDU A 2
H3B H 0.8365 0.9534 0.0079 0.128 Uiso 0.404(7) 1 calc PR A 2
C4 C 0.8271(2) 0.88372(19) 0.1392(4) 0.0811(11) Uani 1 1 d DU . .
H4 H 0.8391 0.8675 0.0484 0.097 Uiso 1 1 calc R A 1
C5 C 0.8675(2) 0.84750(19) 0.2476(4) 0.0855(12) Uani 1 1 d U A .
H5A H 0.8539 0.8625 0.3365 0.128 Uiso 1 1 calc R . .
H5B H 0.9204 0.8517 0.2350 0.128 Uiso 1 1 calc R . .
H5C H 0.8539 0.8052 0.2404 0.128 Uiso 1 1 calc R . .
C6 C 0.74459(18) 0.88207(15) 0.1615(3) 0.0560(9) Uani 1 1 d U A .
H6 H 0.7355 0.9023 0.2494 0.067 Uiso 1 1 calc R . .
C7 C 0.71455(18) 0.82006(14) 0.1745(3) 0.0520(8) Uani 1 1 d U . .
C8 C 0.6606(2) 0.80873(16) 0.2687(3) 0.0647(10) Uani 1 1 d U A .
H8 H 0.6438 0.8404 0.3243 0.078 Uiso 1 1 calc R . .
C9 C 0.6310(3) 0.7526(2) 0.2831(4) 0.0943(14) Uani 1 1 d U . .
H9 H 0.5944 0.7456 0.3488 0.113 Uiso 1 1 calc R A .
C10 C 0.6545(3) 0.7067(2) 0.2022(5) 0.1009(15) Uani 1 1 d U A .
C11 C 0.7076(3) 0.71607(18) 0.1113(5) 0.0907(13) Uani 1 1 d U . .
H11 H 0.7242 0.6839 0.0569 0.109 Uiso 1 1 calc R A .
C12 C 0.7376(2) 0.77145(16) 0.0971(4) 0.0707(10) Uani 1 1 d U A .
H12 H 0.7752 0.7772 0.0328 0.085 Uiso 1 1 calc R . .
C13 C 0.7041(2) 0.89604(15) -0.0786(3) 0.0599(9) Uani 1 1 d U . .
H13A H 0.6539 0.8947 -0.1129 0.090 Uiso 1 1 calc R . .
H13B H 0.7256 0.8559 -0.0830 0.090 Uiso 1 1 calc R . .
H13C H 0.7332 0.9237 -0.1330 0.090 Uiso 1 1 calc R . .
C14 C 0.67068(18) 0.96824(14) 0.0964(3) 0.0499(8) Uani 1 1 d U A .
C15 C 0.6087(4) 1.0585(2) 0.0211(8) 0.0427(17) Uani 0.596(7) 1 d PGU A 1
C16 C 0.6425(3) 1.1012(2) 0.1011(7) 0.0484(17) Uani 0.596(7) 1 d PGU A 1
H16 H 0.6872 1.0921 0.1449 0.058 Uiso 0.596(7) 1 calc PR A 1
C17 C 0.6108(3) 1.1573(2) 0.1170(5) 0.0518(17) Uani 0.596(7) 1 d PGU A 1
H17 H 0.6338 1.1866 0.1717 0.062 Uiso 0.596(7) 1 calc PR A 1
C18 C 0.5453(3) 1.1706(2) 0.0529(5) 0.0549(18) Uani 0.596(7) 1 d PGU A 1
C19 C 0.5115(3) 1.1279(2) -0.0272(6) 0.0576(18) Uani 0.596(7) 1 d PGU A 1
H19 H 0.4668 1.1370 -0.0710 0.069 Uiso 0.596(7) 1 calc PR A 1
C20 C 0.5432(4) 1.0718(2) -0.0431(7) 0.0499(17) Uani 0.596(7) 1 d PGU A 1
H20 H 0.5202 1.0425 -0.0978 0.060 Uiso 0.596(7) 1 calc PR A 1
C21 C 0.4580(5) 1.2463(5) 0.0042(13) 0.099(3) Uani 0.596(7) 1 d PU A 1
H21A H 0.4668 1.2409 -0.0920 0.149 Uiso 0.596(7) 1 calc PR A 1
H21B H 0.4469 1.2884 0.0225 0.149 Uiso 0.596(7) 1 calc PR A 1
H21C H 0.4167 1.2214 0.0320 0.149 Uiso 0.596(7) 1 calc PR A 1
C15B C 0.5968(6) 1.0533(4) 0.0000(13) 0.050(2) Uani 0.404(7) 1 d PGU A 2
C16B C 0.6134(5) 1.0988(4) 0.0901(10) 0.052(2) Uani 0.404(7) 1 d PGU A 2
H16B H 0.6545 1.0950 0.1478 0.062 Uiso 0.404(7) 1 calc PR A 2
C17B C 0.5700(5) 1.1497(3) 0.0957(7) 0.053(2) Uani 0.404(7) 1 d PGU A 2
H17B H 0.5813 1.1808 0.1573 0.063 Uiso 0.404(7) 1 calc PR A 2
C18B C 0.5099(5) 1.1552(3) 0.0113(8) 0.054(2) Uani 0.404(7) 1 d PGU A 2
C19B C 0.4932(4) 1.1097(4) -0.0788(8) 0.056(2) Uani 0.404(7) 1 d PGU A 2
H19B H 0.4522 1.1135 -0.1365 0.067 Uiso 0.404(7) 1 calc PR A 2
C20B C 0.5367(6) 1.0588(4) -0.0845(10) 0.054(2) Uani 0.404(7) 1 d PGU A 2
H20B H 0.5254 1.0277 -0.1460 0.065 Uiso 0.404(7) 1 calc PR A 2
C21B C 0.4857(10) 1.2566(6) 0.0858(11) 0.072(3) Uani 0.404(7) 1 d PU A 2
H21D H 0.4800 1.2474 0.1813 0.108 Uiso 0.404(7) 1 calc PR A 2
H21E H 0.4535 1.2899 0.0618 0.108 Uiso 0.404(7) 1 calc PR A 2
H21F H 0.5366 1.2677 0.0677 0.108 Uiso 0.404(7) 1 calc PR A 2

loop_
_atom_site_aniso_label
_atom_site_aniso_U_11
_atom_site_aniso_U_22
_atom_site_aniso_U_33
_atom_site_aniso_U_23
_atom_site_aniso_U_13
_atom_site_aniso_U_12
Cl1 0.171(4) 0.0590(17) 0.140(3) 0.0207(18) -0.036(3) -0.017(2)
Cl1B 0.154(5) 0.072(3) 0.219(7) 0.012(4) 0.022(4) -0.021(3)
O1 0.0929(17) 0.0592(14) 0.0253(11) 0.0010(10) 0.0055(11) 0.0038(12)
O2 0.087(4) 0.078(3) 0.058(3) -0.011(3) -0.007(3) 0.016(3)
O2B 0.069(4) 0.072(4) 0.066(4) -0.004(4) 0.006(3) 0.009(4)
N1 0.086(2) 0.0526(16) 0.0272(13) -0.0032(11) 0.0033(13) 0.0032(15)
N2 0.0699(18) 0.0563(16) 0.0246(14) -0.0023(13) 0.0072(13) -0.0037(14)
C1 0.100(6) 0.065(4) 0.103(6) -0.008(4) 0.006(5) -0.006(4)
C2 0.087(6) 0.134(9) 0.124(8) 0.002(6) 0.024(5) -0.033(6)
C3 0.086(5) 0.102(5) 0.074(6) 0.005(5) 0.021(5) -0.019(5)
C1B 0.124(11) 0.101(10) 0.171(15) -0.005(10) 0.017(11) -0.019(9)
C2B 0.086(8) 0.144(14) 0.166(16) 0.016(10) 0.024(8) -0.015(9)
C3B 0.091(7) 0.119(8) 0.111(9) 0.019(6) 0.012(7) -0.007(6)
C4 0.080(3) 0.094(3) 0.069(3) 0.000(2) 0.013(2) -0.005(2)
C5 0.074(3) 0.096(3) 0.086(3) -0.011(2) -0.009(2) 0.017(2)
C6 0.072(2) 0.062(2) 0.0344(16) -0.0035(15) -0.0001(16) 0.0012(17)
C7 0.067(2) 0.0556(19) 0.0339(16) -0.0068(14) -0.0081(16) 0.0086(16)
C8 0.087(3) 0.068(2) 0.0383(18) 0.0003(16) 0.0014(18) 0.000(2)
C9 0.126(4) 0.089(3) 0.069(3) 0.018(2) -0.003(2) -0.030(3)
C10 0.143(4) 0.062(3) 0.098(4) 0.017(2) -0.038(3) -0.022(3)
C11 0.123(4) 0.054(2) 0.096(3) -0.017(2) -0.034(3) 0.016(2)
C12 0.080(3) 0.070(2) 0.063(2) -0.0179(19) -0.0081(19) 0.013(2)
C13 0.085(3) 0.063(2) 0.0314(17) -0.0053(15) 0.0042(17) 0.0030(18)
C14 0.070(2) 0.0528(19) 0.0270(16) 0.0039(14) 0.0054(15) -0.0101(16)
C15 0.060(4) 0.057(3) 0.011(3) 0.004(3) 0.004(3) -0.004(3)
C16 0.064(5) 0.052(3) 0.029(3) 0.009(2) -0.010(3) -0.004(3)
C17 0.071(5) 0.055(3) 0.030(3) 0.002(2) -0.008(3) -0.010(3)
C18 0.064(4) 0.063(4) 0.037(3) -0.005(3) 0.005(3) 0.009(3)
C19 0.053(4) 0.075(4) 0.045(4) -0.004(3) -0.010(3) 0.003(3)
C20 0.055(4) 0.068(4) 0.027(4) -0.011(3) 0.000(3) -0.009(3)
C21 0.080(5) 0.100(7) 0.118(8) -0.026(7) -0.023(5) 0.026(5)
C15B 0.059(5) 0.060(5) 0.030(5) 0.002(4) 0.007(4) -0.012(4)
C16B 0.066(6) 0.063(5) 0.026(4) 0.003(4) -0.012(4) 0.001(4)
C17B 0.065(6) 0.059(5) 0.034(5) -0.008(4) -0.004(4) -0.009(5)
C18B 0.049(5) 0.059(5) 0.054(5) -0.002(4) -0.001(4) -0.009(4)
C19B 0.045(5) 0.081(5) 0.042(6) -0.006(4) -0.003(4) -0.018(4)
C20B 0.060(5) 0.071(5) 0.032(6) -0.005(4) 0.008(4) -0.010(4)
C21B 0.101(10) 0.076(7) 0.040(6) -0.011(5) 0.003(6) 0.036(7)

loop_
_atom_type_symbol
_atom_type_description
_atom_type_scat_dispersion_real
_atom_type_scat_dispersion_imag
_atom_type_scat_source
C C 0.0033 0.0016 'International Tables Vol C Tables 4.2.6.8 and 6.1.1.4'
H H 0.0000 0.0000 'International Tables Vol C Tables 4.2.6.8 and 6.1.1.4'
N N 0.0061 0.0033 'International Tables Vol C Tables 4.2.6.8 and 6.1.1.4'
O O 0.0106 0.0060 'International Tables Vol C Tables 4.2.6.8 and 6.1.1.4'
Cl Cl 0.1484 0.1585 'International Tables Vol C Tables 4.2.6.8 and 6.1.1.4'

loop_
_geom_angle_atom_site_label_1
_geom_angle_atom_site_label_2
_geom_angle_atom_site_label_3
_geom_angle
C18 O2 C21 115.4(8)
C18B O2B C21B 120.2(11)
C14 N1 C13 121.8(3)
C14 N1 C6 119.2(2)
C13 N1 C6 118.8(3)
C14 N2 C15B 130.8(6)
C14 N2 C15 121.5(4)
C15B N2 C15 13.1(5)
C14 N2 H2N 121(2)
C15B N2 H2N 108(2)
C15 N2 H2N 117(2)
C2 C3 C1 108.1(7)
C2 C3 C4 111.0(8)
C1 C3 C4 114.5(6)
C2 C3 H3 107.6
C1 C3 H3 107.6
C4 C3 H3 107.6
C3B C1B H1D 109.5
C3B C1B H1E 109.5
H1D C1B H1E 109.5
C3B C1B H1F 109.5
H1D C1B H1F 109.5
H1E C1B H1F 109.5
C3B C2B H2D 109.5
C3B C2B H2E 109.5
H2D C2B H2E 109.5
C3B C2B H2F 109.5
H2D C2B H2F 109.5
H2E C2B H2F 109.5
C4 C3B C2B 114.9(12)
C4 C3B C1B 102.8(12)
C2B C3B C1B 113.7(14)
C4 C3B H3B 108.4
C2B C3B H3B 108.4
C1B C3B H3B 108.4
C3B C4 C6 123.0(7)
C3B C4 C5 116.7(7)
C6 C4 C5 111.1(3)
C3B C4 C3 28.7(5)
C6 C4 C3 107.4(5)
C5 C4 C3 108.8(5)
C3B C4 H4 81.4
C6 C4 H4 109.9
C5 C4 H4 109.9
C3 C4 H4 109.9
C4 C5 H5A 109.5
C4 C5 H5B 109.5
H5A C5 H5B 109.5
C4 C5 H5C 109.5
H5A C5 H5C 109.5
H5B C5 H5C 109.5
N1 C6 C7 110.7(3)
N1 C6 C4 113.1(3)
C7 C6 C4 113.5(3)
N1 C6 H6 106.3
C7 C6 H6 106.3
C4 C6 H6 106.3
C8 C7 C12 116.5(3)
C8 C7 C6 119.3(3)
C12 C7 C6 124.2(3)
C9 C8 C7 121.2(4)
C9 C8 H8 119.4
C7 C8 H8 119.4
C10 C9 C8 119.8(4)
C10 C9 H9 120.1
C8 C9 H9 120.1
C11 C10 C9 120.4(4)
C11 C10 Cl1 110.2(5)
C9 C10 Cl1 129.3(5)
C11 C10 Cl1B 135.2(5)
C9 C10 Cl1B 104.2(5)
Cl1 C10 Cl1B 25.9(2)
C10 C11 C12 120.2(4)
C10 C11 H11 119.9
C12 C11 H11 119.9
C11 C12 C7 121.9(4)
C11 C12 H12 119.1
C7 C12 H12 119.1
N1 C13 H13A 109.5
N1 C13 H13B 109.5
H13A C13 H13B 109.5
N1 C13 H13C 109.5
H13A C13 H13C 109.5
H13B C13 H13C 109.5
O1 C14 N1 122.8(3)
O1 C14 N2 120.6(3)
N1 C14 N2 116.6(3)
C16 C15 C20 120.0
C16 C15 N2 122.0(4)
C20 C15 N2 117.9(4)
C17 C16 C15 120.0
C17 C16 H16 120.0
C15 C16 H16 120.0
C18 C17 C16 120.0
C18 C17 H17 120.0
C16 C17 H17 120.0
C17 C18 C19 120.0
C17 C18 O2 113.5(4)
C19 C18 O2 126.5(4)
C20 C19 C18 120.0
C20 C19 H19 120.0
C18 C19 H19 120.0
C19 C20 C15 120.0
C19 C20 H20 120.0
C15 C20 H20 120.0
C16B C15B C20B 120.0
C16B C15B N2 119.5(6)
C20B C15B N2 120.5(6)
C15B C16B C17B 120.0
C15B C16B H16B 120.0
C17B C16B H16B 120.0
C18B C17B C16B 120.0
C18B C17B H17B 120.0
C16B C17B H17B 120.0
O2B C18B C19B 117.0(6)
O2B C18B C17B 123.0(6)
C19B C18B C17B 120.0
C18B C19B C20B 120.0
C18B C19B H19B 120.0
C20B C19B H19B 120.0
C19B C20B C15B 120.0
C19B C20B H20B 120.0
C15B C20B H20B 120.0
O2B C21B H21D 109.5
O2B C21B H21E 109.5
H21D C21B H21E 109.5
O2B C21B H21F 109.5
H21D C21B H21F 109.5
H21E C21B H21F 109.5

loop_
_geom_bond_atom_site_label_1
_geom_bond_atom_site_label_2
_geom_bond_distance
Cl1 C10 1.732(6)
Cl1B C10 1.821(9)
O1 C14 1.241(3)
O2 C18 1.406(7)
O2 C21 1.405(12)
O2B C18B 1.364(10)
O2B C21B 1.433(16)
N1 C14 1.351(4)
N1 C13 1.457(4)
N1 C6 1.477(4)
N2 C14 1.364(4)
N2 C15B 1.411(6)
N2 C15 1.424(4)
N2 H2N 0.78(3)
C1 C3 1.562(11)
C1 H1A 0.9800
C1 H1B 0.9800
C1 H1C 0.9800
C2 C3 1.539(11)
C2 H2A 0.9800
C2 H2B 0.9800
C2 H2C 0.9800
C3 C4 1.566(9)
C3 H3 1.0000
C1B C3B 1.509(16)
C1B H1D 0.9800
C1B H1E 0.9800
C1B H1F 0.9800
C2B C3B 1.510(15)
C2B H2D 0.9800
C2B H2E 0.9800
C2B H2F 0.9800
C3B C4 1.493(12)
C3B H3B 1.0000
C4 C6 1.526(5)
C4 C5 1.540(5)
C4 H4 1.0000
C5 H5A 0.9800
C5 H5B 0.9800
C5 H5C 0.9800
C6 C7 1.496(4)
C6 H6 1.0000
C7 C8 1.386(5)
C7 C12 1.397(4)
C8 C9 1.373(5)
C8 H8 0.9500
C9 C10 1.374(7)
C9 H9 0.9500
C10 C11 1.345(6)
C11 C12 1.361(5)
C11 H11 0.9500
C12 H12 0.9500
C13 H13A 0.9800
C13 H13B 0.9800
C13 H13C 0.9800
C15 C16 1.3900
C15 C20 1.3900
C16 C17 1.3900
C16 H16 0.9500
C17 C18 1.3900
C17 H17 0.9500
C18 C19 1.3900
C19 C20 1.3900
C19 H19 0.9500
C20 H20 0.9500
C21 H21A 0.9800
C21 H21B 0.9800
C21 H21C 0.9800
C15B C16B 1.3900
C15B C20B 1.3900
C16B C17B 1.3900
C16B H16B 0.9500
C17B C18B 1.3900
C17B H17B 0.9500
C18B C19B 1.3900
C19B C20B 1.3900
C19B H19B 0.9500
C20B H20B 0.9500
C21B H21D 0.9800
C21B H21E 0.9800
C21B H21F 0.9800

loop_
_geom_hbond_atom_site_label_D
_geom_hbond_atom_site_label_H
_geom_hbond_atom_site_label_A
_geom_hbond_distance_DH
_geom_hbond_distance_HA
_geom_hbond_distance_DA
_geom_hbond_angle_DHA
_geom_hbond_site_symmetry_A
N2 H2N O1 0.78(3) 2.14(3) 2.855(3) 152(3) 7_575
